data_4135162
loop_
_publ_author_name
'Yan, Yong'
'Carrington, Elliot J.'
'P\'etuya, R\'emi'
'Whitehead, George F. S.'
'Verma, Ajay'
'Hylton, Rebecca K.'
'Tang, Chiu C.'
'Berry, Neil G.'
'Darling, George R.'
'Dyer, Matthew S.'
'Antypov, Dmytro'
'Katsoulidis, Alexandros P.'
'Rosseinsky, Matthew J.'

_publ_section_title
;
 Amino Acid Residues Determine the Response of Flexible Metal-Organic
 Frameworks to Guests.
;
_journal_name_full 'Journal of the American Chemical Society'
_journal_paper_doi 10.1021/jacs.0c03853
_journal_year 2020
_chemical_formula_moiety 'C6 H5 N3 O3 Zn, 0.65(C8 H10)'
_chemical_formula_sum 'C11.17 H11.46 N3 O3 Zn'
_chemical_formula_weight 301.10
_space_group_crystal_system trigonal
_space_group_IT_number 161
_space_group_name_Hall 'R 3 -2"c'
_space_group_name_H-M_alt 'R 3 c :H'
_atom_sites_solution_hydrogens geom
_atom_sites_solution_primary direct
_audit_creation_date 2018-06-20
_audit_creation_method
;
Olex2 1.2
(compiled 2018.05.29 svn.r3508 for OlexSys, GUI svn.r5506)
;
_cell_angle_alpha 90
_cell_angle_beta 90
_cell_angle_gamma 120
_cell_formula_units_Z 18
_cell_length_a 26.6208(13)
_cell_length_b 26.6208(13)
_cell_length_c 10.1543(4)
_cell_measurement_reflns_used 7395
_cell_measurement_temperature 100
_cell_measurement_theta_max 24.9610
_cell_measurement_theta_min 2.6130
_cell_volume 6231.9(5)
_computing_cell_refinement 'CrysAlisPro 1.171.38.46 (Rigaku OD, 2015)'
_computing_data_collection 'CrysAlisPro 1.171.38.46 (Rigaku OD, 2015)'
_computing_data_reduction 'CrysAlisPro 1.171.38.46 (Rigaku OD, 2015)'
_computing_molecular_graphics 'Olex2 (Dolomanov et al., 2009)'
_computing_publication_material 'Olex2 (Dolomanov et al., 2009)'
_computing_structure_refinement 'ShelXL (Sheldrick, 2015)'
_computing_structure_solution 'ShelXS (Sheldrick, 2008)'
_diffrn_ambient_temperature 100
_diffrn_detector 'CCD plate'
_diffrn_measured_fraction_theta_full 0.999
_diffrn_measured_fraction_theta_max 0.999
_diffrn_measurement_details
;
List of Runs (angles in degrees, time in seconds):

  # Type    Start    End  Width  t~exp~   \w     \q     \k     \f   Frames
--------------------------------------------------------------------------
  1  \w   -110.00  15.00   1.00   10.00    --  -20.00 -68.00   0.00  125
  2  \w   -110.00  15.00   1.00   10.00    --  -20.00 -68.00 120.00  125
  3  \w   -110.00  15.00   1.00   10.00    --  -20.00 -68.00 240.00  125
  4  \w   -110.00  15.00   1.00   10.00    --  -20.00 -30.00  90.00  125
;
_diffrn_measurement_device 'abstract diffractometer'
_diffrn_measurement_device_type 'Rigaku Mo Rotating Anode Source With Saturn Detector'
_diffrn_measurement_method '\w scans'
_diffrn_orient_matrix_type 'CrysAlisPro convention (1999,Acta A55,543-557)'
_diffrn_orient_matrix_UB_11 -0.0293296000
_diffrn_orient_matrix_UB_12 -0.0212748000
_diffrn_orient_matrix_UB_13 0.0119832000
_diffrn_orient_matrix_UB_21 0.0084812000
_diffrn_orient_matrix_UB_22 -0.0210208000
_diffrn_orient_matrix_UB_23 0.0110524000
_diffrn_orient_matrix_UB_31 0.0037204000
_diffrn_orient_matrix_UB_32 0.0070817000
_diffrn_orient_matrix_UB_33 0.0679795000
_diffrn_radiation_monochromator graphite
_diffrn_radiation_probe x-ray
_diffrn_radiation_type MoK\a
_diffrn_radiation_wavelength 0.71073
_diffrn_reflns_av_R_equivalents 0.0707
_diffrn_reflns_av_unetI/netI 0.0361
_diffrn_reflns_Laue_measured_fraction_full 0.999
_diffrn_reflns_Laue_measured_fraction_max 0.999
_diffrn_reflns_limit_h_max 31
_diffrn_reflns_limit_h_min -31
_diffrn_reflns_limit_k_max 31
_diffrn_reflns_limit_k_min -31
_diffrn_reflns_limit_l_max 9
_diffrn_reflns_limit_l_min -12
_diffrn_reflns_number 20419
_diffrn_reflns_point_group_measured_fraction_full 0.925
_diffrn_reflns_point_group_measured_fraction_max 0.925
_diffrn_reflns_theta_full 25.015
_diffrn_reflns_theta_max 25.015
_diffrn_reflns_theta_min 2.650
_diffrn_source 'fine-focus sealed X-ray tube'
_diffrn_source_type 'Enhance (Mo) X-ray Source'
_exptl_absorpt_coefficient_mu 1.777
_exptl_absorpt_correction_T_max 1.00000
_exptl_absorpt_correction_T_min 0.50289
_exptl_absorpt_correction_type multi-scan
_exptl_absorpt_process_details
;
CrysAlisPro 1.171.38.46 (Rigaku Oxford Diffraction, 2015)
Empirical absorption correction using spherical harmonics,
 implemented in SCALE3 ABSPACK scaling algorithm.
;
_exptl_crystal_colour white
_exptl_crystal_colour_primary white
_exptl_crystal_density_diffrn 1.444
_exptl_crystal_description needle
_exptl_crystal_F_000 2763
_exptl_crystal_preparation 'Solvent Exchange P-Xylene'
_exptl_crystal_size_max 0.27
_exptl_crystal_size_mid 0.03
_exptl_crystal_size_min 0.025
_refine_diff_density_max 0.994
_refine_diff_density_min -0.498
_refine_diff_density_rms 0.148
_refine_ls_abs_structure_details
;
 Flack x determined using 858 quotients [(I+)-(I-)]/[(I+)+(I-)]
 (Parsons, Flack and Wagner, Acta Cryst. B69 (2013) 249-259).
;
_refine_ls_abs_structure_Flack 0.013(19)
_refine_ls_extinction_method none
_refine_ls_goodness_of_fit_ref 1.102
_refine_ls_hydrogen_treatment constr
_refine_ls_matrix_type full
_refine_ls_number_parameters 139
_refine_ls_number_reflns 2254
_refine_ls_number_restraints 98
_refine_ls_restrained_S_all 1.093
_refine_ls_R_factor_all 0.0673
_refine_ls_R_factor_gt 0.0639
_refine_ls_shift/su_max 0.000
_refine_ls_shift/su_mean 0.000
_refine_ls_structure_factor_coef Fsqd
_refine_ls_weighting_details 'w=1/[\s^2^(Fo^2^)+(0.1312P)^2^+1.1912P] where P=(Fo^2^+2Fc^2^)/3'
_refine_ls_weighting_scheme calc
_refine_ls_wR_factor_gt 0.1685
_refine_ls_wR_factor_ref 0.1718
_reflns_Friedel_coverage 0.840
_reflns_Friedel_fraction_full 0.850
_reflns_Friedel_fraction_max 0.850
_reflns_number_gt 2138
_reflns_number_total 2254
_reflns_threshold_expression 'I > 2\s(I)'
_cod_data_source_file ZnGlyPyr_P-xylene_100K.cif
_cod_data_source_block ZnGlyPyr_P-xylene_100K
_cod_original_cell_volume 6232.0(7)
_cod_original_sg_symbol_H-M 'R 3 c'
_cod_database_code 4135162
_shelx_shelxl_version_number 2014/7
_chemical_oxdiff_formula 'Zn C6 H8 N3 O3'
_shelx_space_group_comment
;
The symmetry employed for this shelxl refinement is uniquely defined
by the following loop, which should always be used as a source of
symmetry information in preference to the above space-group names.
They are only intended as comments.
;
_reflns_odcompleteness_completeness 99.92
_reflns_odcompleteness_iscentric 1
_reflns_odcompleteness_theta 24.96
_olex2_refinement_description
;
1. Fixed Uiso
 At 1.2 times of:
  All C(H) groups, All C(H,H) groups, All N(H) groups
 At 1.5 times of:
  All C(H,H,H) groups
2. Restrained distances
 C10-C14
 1.5 with sigma of 0.02
 C7-C13
 1.5 with sigma of 0.02
 C9-C14 \\sim C14-C11
 with sigma of 0.02
 C8-C13 \\sim C13-C12
 with sigma of 0.02
3. Restrained planarity
 C14, C10, C9, C8, C7, C12, C11, C13
 with sigma of 0.05
4. Rigid bond restraints
 C4, O3
 with sigma for 1-2 distances of 0.005 and sigma for 1-3 distances of 0.005
 O1, O2, C6
 with sigma for 1-2 distances of 0.01 and sigma for 1-3 distances of 0.01
 C6, C5
 with sigma for 1-2 distances of 0.01 and sigma for 1-3 distances of 0.01
5. Uiso/Uaniso restraints and constraints
C4 \\sim O3: within 2A with sigma of 0.005 and sigma for terminal atoms of 0.01
O2 \\sim C6 \\sim O1: within 2A with sigma of 0.01 and sigma for terminal atoms
of 0.02
N2 \\sim C3 \\sim C2 \\sim C1 \\sim N1: within 2A with sigma of 0.04 and sigma
for terminal atoms of 0.08
C14 \\sim C10 \\sim C12 \\sim C11 \\sim C7 \\sim C13 \\sim C8 \\sim C9: within
2A with sigma of 0.02 and sigma for terminal atoms of 0.04
Uanis(O1) \\sim Ueq, Uanis(C6) \\sim Ueq, Uanis(O2) \\sim Ueq: with sigma of
0.01 and sigma for terminal atoms of 0.02
Uanis(N2) \\sim Ueq, Uanis(N1) \\sim Ueq, Uanis(C1) \\sim Ueq, Uanis(C2) \\sim
Ueq, Uanis(C3) \\sim Ueq: with sigma of 0.01 and sigma for terminal atoms of
0.02
6. Others
 Sof(C10)=Sof(C11)=Sof(H11)=Sof(C12)=Sof(H12)=Sof(C7)=Sof(C8)=Sof(H8)=Sof(C9)=
 Sof(H9)=Sof(C13)=Sof(H13A)=Sof(H13B)=Sof(H13C)=Sof(C14)=Sof(H14A)=Sof(H14B)=
 Sof(H14C)=FVAR(1)
7.a Secondary CH2 refined with riding coordinates:
 C5(H5A,H5B)
7.b Me refined with riding coordinates:
 C13(H13A,H13B,H13C), C14(H14A,H14B,H14C)
7.c Aromatic/amide H refined with riding coordinates:
 N3(H3), C1(H1), C3(H3A), C11(H11), C12(H12), C8(H8), C9(H9)
7.d Fitted hexagon refined as free rotating group:
 C10(C11,C12,C7,C8,C9)
;
_olex2_submission_special_instructions 'No special instructions were received'
_oxdiff_exptl_absorpt_empirical_details
;
Empirical correction (ABSPACK) includes:
- Absorption correction using spherical harmonics
- Frame scaling
;
_oxdiff_exptl_absorpt_empirical_full_max 1.734
_oxdiff_exptl_absorpt_empirical_full_min 0.647

loop_
_space_group_symop_operation_xyz
'x, y, z'
'-y, x-y, z'
'-x+y, -x, z'
'-x+y, y, z+1/2'
'x, x-y, z+1/2'
'-y, -x, z+1/2'
'x+2/3, y+1/3, z+1/3'
'-y+2/3, x-y+1/3, z+1/3'
'-x+y+2/3, -x+1/3, z+1/3'
'-x+y+2/3, y+1/3, z+5/6'
'x+2/3, x-y+1/3, z+5/6'
'-y+2/3, -x+1/3, z+5/6'
'x+1/3, y+2/3, z+2/3'
'-y+1/3, x-y+2/3, z+2/3'
'-x+y+1/3, -x+2/3, z+2/3'
'-x+y+1/3, y+2/3, z+7/6'
'x+1/3, x-y+2/3, z+7/6'
'-y+1/3, -x+2/3, z+7/6'

loop_
_atom_site_label
_atom_site_type_symbol
_atom_site_fract_x
_atom_site_fract_y
_atom_site_fract_z
_atom_site_U_iso_or_equiv
_atom_site_adp_type
_atom_site_occupancy
_atom_site_site_symmetry_order
_atom_site_calc_flag
_atom_site_refinement_flags_posn
_atom_site_refinement_flags_adp
_atom_site_refinement_flags_occupancy
_atom_site_disorder_assembly
_atom_site_disorder_group
Zn1 Zn -0.35202(5) -0.02817(5) -0.14825(13) 0.0236(4) Uani 1 1 d . . . . .
O2 O -0.4014(3) -0.0822(3) -0.2875(6) 0.0269(16) Uani 1 1 d . U . . .
N1 N -0.4047(4) -0.0514(4) 0.0041(8) 0.0234(19) Uani 1 1 d . U . . .
O3 O -0.5566(3) -0.1126(3) 0.2879(7) 0.0346(18) Uani 1 1 d . U . . .
N3 N -0.5859(4) -0.1252(4) 0.0745(8) 0.0252(19) Uani 1 1 d . . . . .
H3 H -0.5774 -0.1280 -0.0079 0.030 Uiso 1 1 calc R . . . .
N2 N -0.3161(4) 0.0549(4) -0.2023(8) 0.0260(19) Uani 1 1 d . U . . .
O1 O -0.2892(3) -0.0459(3) -0.1259(7) 0.0273(17) Uani 1 1 d . U . . .
C6 C -0.4356(4) -0.0834(4) -0.3766(10) 0.0226(19) Uani 1 1 d . U . . .
C4 C -0.5444(5) -0.1084(5) 0.1704(10) 0.028(2) Uani 1 1 d . U . . .
C1 C -0.4622(5) -0.0794(5) 0.0002(11) 0.028(2) Uani 1 1 d . U . . .
H1 H -0.4853 -0.0944 -0.0768 0.034 Uiso 1 1 calc R . . . .
C2 C -0.4832(5) -0.0830(5) 0.1266(11) 0.029(2) Uani 1 1 d . U . . .
C5 C -0.6440(5) -0.1383(5) 0.1100(11) 0.029(2) Uani 1 1 d . U . . .
H5A H -0.6552 -0.1597 0.1944 0.035 Uiso 1 1 calc R . . . .
H5B H -0.6716 -0.1635 0.0416 0.035 Uiso 1 1 calc R . . . .
C3 C -0.4365(5) -0.0581(4) 0.2040(11) 0.027(2) Uani 1 1 d . U . . .
H3A H -0.4373 -0.0554 0.2972 0.033 Uiso 1 1 calc R . . . .
C10 C -0.5270(12) -0.2400(11) -0.034(3) 0.163(17) Uiso 0.65(3) 1 d D U P . .
C11 C -0.5280(12) -0.2314(13) 0.100(3) 0.156(17) Uiso 0.65(3) 1 d DG U P . .
H11 H -0.5638 -0.2425 0.1433 0.187 Uiso 0.65(3) 1 calc R . P . .
C12 C -0.4767(14) -0.2065(15) 0.172(2) 0.175(19) Uiso 0.65(3) 1 d DG U P . .
H12 H -0.4774 -0.2006 0.2643 0.210 Uiso 0.65(3) 1 calc R . P . .
C7 C -0.4244(12) -0.1902(11) 0.109(3) 0.121(13) Uiso 0.65(3) 1 d DG U P . .
C8 C -0.4234(12) -0.1989(13) -0.025(3) 0.130(14) Uiso 0.65(3) 1 d DG U P . .
H8 H -0.3876 -0.1878 -0.0684 0.156 Uiso 0.65(3) 1 calc R . P . .
C9 C -0.4747(15) -0.2238(15) -0.097(2) 0.177(18) Uiso 0.65(3) 1 d DG U P . .
H9 H -0.4740 -0.2297 -0.1894 0.212 Uiso 0.65(3) 1 calc R . P . .
C13 C -0.3687(18) -0.164(2) 0.185(4) 0.24(3) Uiso 0.65(3) 1 d D U P . .
H13A H -0.3365 -0.1551 0.1255 0.357 Uiso 0.65(3) 1 calc R . P . .
H13B H -0.3622 -0.1278 0.2273 0.357 Uiso 0.65(3) 1 calc R . P . .
H13C H -0.3710 -0.1909 0.2533 0.357 Uiso 0.65(3) 1 calc R . P . .
C14 C -0.5833(18) -0.2672(18) -0.112(5) 0.25(3) Uiso 0.65(3) 1 d D U P . .
H14A H -0.5752 -0.2703 -0.2049 0.377 Uiso 0.65(3) 1 calc R . P . .
H14B H -0.6098 -0.3060 -0.0771 0.377 Uiso 0.65(3) 1 calc R . P . .
H14C H -0.6012 -0.2429 -0.1042 0.377 Uiso 0.65(3) 1 calc R . P . .

loop_
_atom_site_aniso_label
_atom_site_aniso_U_11
_atom_site_aniso_U_22
_atom_site_aniso_U_33
_atom_site_aniso_U_23
_atom_site_aniso_U_13
_atom_site_aniso_U_12
Zn1 0.0302(7) 0.0330(7) 0.0076(6) 0.0007(5) 0.0001(5) 0.0159(6)
O2 0.030(4) 0.039(4) 0.010(4) -0.005(3) -0.006(3) 0.015(3)
N1 0.030(4) 0.032(4) 0.008(4) 0.004(3) 0.002(3) 0.016(3)
O3 0.038(4) 0.051(5) 0.012(4) 0.000(3) 0.003(3) 0.021(4)
N3 0.033(5) 0.036(5) 0.011(5) -0.006(4) 0.004(3) 0.021(4)
N2 0.040(5) 0.023(4) 0.007(4) 0.001(3) 0.000(3) 0.010(4)
O1 0.033(4) 0.036(4) 0.019(4) -0.005(3) 0.000(3) 0.022(3)
C6 0.025(4) 0.032(5) 0.010(4) 0.001(4) 0.003(3) 0.014(4)
C4 0.038(5) 0.034(5) 0.014(4) -0.004(4) -0.002(4) 0.020(4)
C1 0.033(5) 0.038(5) 0.012(5) 0.003(4) -0.002(4) 0.017(4)
C2 0.037(5) 0.036(5) 0.016(5) -0.004(4) 0.001(4) 0.021(4)
C5 0.028(5) 0.036(6) 0.018(5) 0.000(4) 0.001(4) 0.011(4)
C3 0.029(5) 0.035(5) 0.018(5) 0.000(4) 0.003(4) 0.016(4)

loop_
_atom_type_symbol
_atom_type_description
_atom_type_scat_dispersion_real
_atom_type_scat_dispersion_imag
_atom_type_scat_source
C C 0.0033 0.0016 'International Tables Vol C Tables 4.2.6.8 and 6.1.1.4'
H H 0.0000 0.0000 'International Tables Vol C Tables 4.2.6.8 and 6.1.1.4'
N N 0.0061 0.0033 'International Tables Vol C Tables 4.2.6.8 and 6.1.1.4'
O O 0.0106 0.0060 'International Tables Vol C Tables 4.2.6.8 and 6.1.1.4'
Zn Zn 0.2839 1.4301 'International Tables Vol C Tables 4.2.6.8 and 6.1.1.4'

loop_
_geom_angle_atom_site_label_1
_geom_angle_atom_site_label_2
_geom_angle_atom_site_label_3
_geom_angle
_geom_angle_site_symmetry_1
_geom_angle_site_symmetry_3
_geom_angle_publ_flag
O2 Zn1 N2 112.6(3) . . ?
N1 Zn1 O2 102.9(3) . . ?
N1 Zn1 N2 115.8(4) . . ?
O1 Zn1 O2 104.2(3) . . ?
O1 Zn1 N1 113.1(3) . . ?
O1 Zn1 N2 107.6(3) . . ?
C6 O2 Zn1 137.4(7) . . ?
N2 N1 Zn1 125.5(7) 8_455 . ?
C1 N1 Zn1 126.4(7) . . ?
C1 N1 N2 107.9(8) . 8_455 ?
C4 N3 C5 119.4(9) . . ?
N1 N2 Zn1 122.6(7) 15_444 . ?
C3 N2 Zn1 129.7(7) 15_444 . ?
C3 N2 N1 107.6(8) 15_444 15_444 ?
C6 O1 Zn1 120.4(6) 8_455 . ?
O2 C6 C5 117.9(9) . 4_454 ?
O1 C6 O2 124.9(9) 15_444 . ?
O1 C6 C5 117.1(9) 15_444 4_454 ?
O3 C4 N3 121.9(10) . . ?
O3 C4 C2 120.9(10) . . ?
N3 C4 C2 117.2(9) . . ?
N1 C1 C2 108.9(10) . . ?
C1 C2 C4 128.4(10) . . ?
C3 C2 C4 126.0(10) . . ?
C3 C2 C1 105.6(10) . . ?
N3 C5 C6 111.5(8) . 4_455 ?
C2 C3 N2 110.0(10) . 8_455 ?
C11 C10 C9 120.0 . . ?
C11 C10 C14 119.6(11) . . ?
C9 C10 C14 120.4(11) . . ?
C12 C11 C10 120.0 . . ?
C11 C12 C7 120.0 . . ?
C12 C7 C8 120.0 . . ?
C12 C7 C13 120.7(11) . . ?
C8 C7 C13 119.3(11) . . ?
C9 C8 C7 120.0 . . ?
C8 C9 C10 120.0 . . ?

loop_
_geom_bond_atom_site_label_1
_geom_bond_atom_site_label_2
_geom_bond_distance
_geom_bond_site_symmetry_2
_geom_bond_publ_flag
Zn1 O2 1.976(7) . ?
Zn1 N1 1.968(8) . ?
Zn1 N2 1.997(9) . ?
Zn1 O1 1.965(7) . ?
O2 C6 1.271(12) . ?
N1 N2 1.352(12) 8_455 ?
N1 C1 1.328(14) . ?
O3 C4 1.227(13) . ?
N3 C4 1.369(14) . ?
N3 C5 1.451(14) . ?
N2 N1 1.352(12) 15_444 ?
N2 C3 1.340(14) 15_444 ?
O1 C6 1.250(12) 8_455 ?
C6 O1 1.250(12) 15_444 ?
C6 C5 1.520(15) 4_454 ?
C4 C2 1.486(16) . ?
C1 C2 1.383(15) . ?
C2 C3 1.334(16) . ?
C5 C6 1.520(15) 4_455 ?
C3 N2 1.340(14) 8_455 ?
C10 C11 1.3900 . ?
C10 C9 1.3900 . ?
C10 C14 1.52(3) . ?
C11 C12 1.3900 . ?
C12 C7 1.3900 . ?
C7 C8 1.3900 . ?
C7 C13 1.50(3) . ?
C8 C9 1.3900 . ?
